data_7027027
loop_
_publ_author_name
'Deacon, Glen B.'
'G\"ortler, Bernd'
'Junk, Peter C.'
'Lork, Enno'
'Mews, R\"udiger'
'Petersen, Jan'
'Zemva, Boris'

_publ_section_title
;
 Syntheses and structures of some homoleptic acetonitrile lanthanoid(III)
 complexes
;
_journal_issue 22
_journal_name_full 'Journal of the Chemical Society, Dalton Transactions'
_journal_page_first 3887
_journal_paper_doi 10.1039/a805793a
_journal_year 1998
_chemical_formula_sum 'C20 H30 Al3 Cl12 N10 Pr'
_chemical_formula_weight 1057.79
_chemical_name_systematic
; 
 ? 
;
_space_group_IT_number 4
_symmetry_cell_setting monoclinic
_symmetry_space_group_name_Hall 'P 2yb'
_symmetry_space_group_name_H-M 'P 1 21 1'
_atom_sites_solution_hydrogens geom
_atom_sites_solution_primary direct
_atom_sites_solution_secondary difmap
_audit_creation_method SHELXL-97
_cell_angle_alpha 90.00
_cell_angle_beta 108.49
_cell_angle_gamma 90.00
_cell_formula_units_Z 2
_cell_length_a 13.0970(10)
_cell_length_b 13.2510(10)
_cell_length_c 14.2070(10)
_cell_measurement_reflns_used 46
_cell_measurement_temperature 173(2)
_cell_measurement_theta_max 12.541
_cell_measurement_theta_min 4.917
_cell_volume 2338.3(3)
_computing_cell_refinement 'Siemens XSCANS'
_computing_data_collection 'Siemens XSCANS'
_computing_data_reduction 'Siemens XSCANS'
_computing_molecular_graphics 'Siemens SHELXTL'
_computing_publication_material SHELXL-97
_computing_structure_refinement 'SHELXL-97 (Sheldrick, 1997)'
_computing_structure_solution 'SHELXS-97 (Sheldrick, 1990)'
_diffrn_ambient_temperature 173(2)
_diffrn_measured_fraction_theta_full 0.999
_diffrn_measured_fraction_theta_max 0.999
_diffrn_measurement_device_type 'Siemens P4'
_diffrn_measurement_method '2\q/\w scans'
_diffrn_radiation_monochromator graphite
_diffrn_radiation_source 'normal-focus sealed tube'
_diffrn_radiation_type MoK\a
_diffrn_radiation_wavelength 0.71073
_diffrn_reflns_av_R_equivalents 0.0339
_diffrn_reflns_av_sigmaI/netI 0.0532
_diffrn_reflns_limit_h_max 17
_diffrn_reflns_limit_h_min -1
_diffrn_reflns_limit_k_max 17
_diffrn_reflns_limit_k_min -17
_diffrn_reflns_limit_l_max 17
_diffrn_reflns_limit_l_min -18
_diffrn_reflns_number 12319
_diffrn_reflns_theta_full 27.50
_diffrn_reflns_theta_max 27.50
_diffrn_reflns_theta_min 2.56
_diffrn_standards_decay_% 'random variation +/-2.0'
_diffrn_standards_interval_count 197
_diffrn_standards_number 3
_exptl_absorpt_coefficient_mu 1.811
_exptl_absorpt_correction_T_max 0.4646
_exptl_absorpt_correction_T_min 0.4097
_exptl_absorpt_correction_type none
_exptl_crystal_colour green
_exptl_crystal_density_diffrn 1.502
_exptl_crystal_density_method 'not measured'
_exptl_crystal_description block
_exptl_crystal_F_000 1044
_exptl_crystal_size_max 0.6
_exptl_crystal_size_mid 0.5
_exptl_crystal_size_min 0.5
_refine_diff_density_max 1.127
_refine_diff_density_min -0.908
_refine_diff_density_rms 0.071
_refine_ls_abs_structure_details 'Flack H D (1983), Acta Cryst. A39, 876-881'
_refine_ls_abs_structure_Flack 0.262(8)
_refine_ls_extinction_coef 0.00203(19)
_refine_ls_extinction_expression Fc^*^=kFc[1+0.001xFc^2^\l^3^/sin(2\q)]^-1/4^
_refine_ls_extinction_method SHELXL
_refine_ls_goodness_of_fit_ref 0.972
_refine_ls_hydrogen_treatment refU
_refine_ls_matrix_type full
_refine_ls_number_parameters 428
_refine_ls_number_reflns 10520
_refine_ls_number_restraints 1
_refine_ls_restrained_S_all 0.972
_refine_ls_R_factor_all 0.0337
_refine_ls_R_factor_gt 0.0295
_refine_ls_shift/su_max 0.019
_refine_ls_shift/su_mean 0.001
_refine_ls_structure_factor_coef Fsqd
_refine_ls_weighting_details 'calc w=1/[\s^2^(Fo^2^)+(0.0286P)^2^+0.0000P] where P=(Fo^2^+2Fc^2^)/3'
_refine_ls_weighting_scheme calc
_refine_ls_wR_factor_gt 0.0677
_refine_ls_wR_factor_ref 0.0686
_reflns_number_gt 9542
_reflns_number_total 10520
_reflns_threshold_expression >2sigma(I)
_cod_data_source_file 805793asup1.cif
_cod_data_source_block bg3
_cod_depositor_comments
;
The following automatic conversions were performed:
'_atom_site_symetry_multiplicity' tag replaced with
'_atom_site_symmetry_multiplicity'.

Automatic conversion script
Id: cif_correct_tags 1440 2010-10-19 06:21:57Z saulius 
;
_cod_original_sg_symbol_H-M P2(1)
_cod_database_code 7027027

loop_
_symmetry_equiv_pos_as_xyz
'x, y, z'
'-x, y+1/2, -z'

loop_
_atom_site_label
_atom_site_type_symbol
_atom_site_fract_x
_atom_site_fract_y
_atom_site_fract_z
_atom_site_U_iso_or_equiv
_atom_site_adp_type
_atom_site_occupancy
_atom_site_symmetry_multiplicity
_atom_site_calc_flag
_atom_site_refinement_flags
Pr1 Pr 0.282179(12) 0.384167(15) 0.109025(11) 0.02077(5) Uani 1 1 d .
N1 N 0.4903(2) 0.3723(3) 0.1711(2) 0.0363(8) Uani 1 1 d .
C10 C 0.5789(3) 0.3748(4) 0.2138(2) 0.0291(7) Uani 1 1 d .
C11 C 0.6935(2) 0.3799(5) 0.2705(3) 0.0380(8) Uani 1 1 d .
H11A H 0.7232 0.4441 0.2568 0.097(4) Uiso 1 1 calc R
H11B H 0.7315 0.3239 0.2512 0.097(4) Uiso 1 1 calc R
H11C H 0.7027 0.3752 0.3416 0.097(4) Uiso 1 1 calc R
N2 N 0.3215(3) 0.2950(3) -0.0375(2) 0.0336(7) Uani 1 1 d .
C20 C 0.3258(3) 0.2572(3) -0.1080(3) 0.0315(8) Uani 1 1 d .
C21 C 0.3309(4) 0.2080(4) -0.1981(3) 0.0462(11) Uani 1 1 d .
H21A H 0.2695 0.1622 -0.2230 0.097(4) Uiso 1 1 calc R
H21B H 0.3980 0.1696 -0.1834 0.097(4) Uiso 1 1 calc R
H21C H 0.3285 0.2592 -0.2485 0.097(4) Uiso 1 1 calc R
N3 N 0.3312(3) 0.2020(3) 0.1748(3) 0.0350(8) Uani 1 1 d .
C30 C 0.3505(3) 0.1295(3) 0.2192(3) 0.0305(8) Uani 1 1 d .
C31 C 0.3765(4) 0.0376(3) 0.2765(4) 0.0436(10) Uani 1 1 d .
H31A H 0.4039 0.0542 0.3473 0.097(4) Uiso 1 1 calc R
H31B H 0.4316 0.0003 0.2575 0.097(4) Uiso 1 1 calc R
H31C H 0.3117 -0.0041 0.2634 0.097(4) Uiso 1 1 calc R
N4 N 0.2898(3) 0.5635(3) 0.1858(3) 0.0348(8) Uani 1 1 d .
C40 C 0.3049(4) 0.6299(3) 0.2385(3) 0.0365(9) Uani 1 1 d .
C41 C 0.3232(5) 0.7158(4) 0.3070(4) 0.0570(14) Uani 1 1 d .
H41A H 0.3566 0.6920 0.3752 0.097(4) Uiso 1 1 calc R
H41B H 0.2543 0.7483 0.3013 0.097(4) Uiso 1 1 calc R
H41C H 0.3710 0.7646 0.2903 0.097(4) Uiso 1 1 calc R
N5 N 0.1365(3) 0.4737(3) -0.0329(2) 0.0366(7) Uani 1 1 d .
C50 C 0.0794(3) 0.5041(3) -0.1046(3) 0.0367(9) Uani 1 1 d .
C51 C 0.0061(4) 0.5449(4) -0.1968(4) 0.0582(14) Uani 1 1 d .
H51A H -0.0412 0.4910 -0.2336 0.097(4) Uiso 1 1 calc R
H51B H 0.0477 0.5724 -0.2373 0.097(4) Uiso 1 1 calc R
H51C H -0.0376 0.5986 -0.1814 0.097(4) Uiso 1 1 calc R
N6 N 0.1266(2) 0.3952(3) 0.1854(2) 0.0341(7) Uani 1 1 d .
C60 C 0.0687(3) 0.3929(4) 0.2294(2) 0.0315(7) Uani 1 1 d .
C61 C -0.0067(3) 0.3882(6) 0.2864(3) 0.0491(10) Uani 1 1 d .
H61A H -0.0734 0.3554 0.2465 0.097(4) Uiso 1 1 calc R
H61B H -0.0227 0.4567 0.3035 0.097(4) Uiso 1 1 calc R
H61C H 0.0256 0.3493 0.3473 0.097(4) Uiso 1 1 calc R
N7 N 0.3685(3) 0.5095(3) 0.0164(3) 0.0373(7) Uani 1 1 d .
C70 C 0.4055(3) 0.5596(3) -0.0284(3) 0.0346(8) Uani 1 1 d .
C71 C 0.4531(4) 0.6231(4) -0.0863(4) 0.0558(13) Uani 1 1 d .
H71A H 0.4639 0.6912 -0.0579 0.097(4) Uiso 1 1 calc R
H71B H 0.4051 0.6263 -0.1550 0.097(4) Uiso 1 1 calc R
H71C H 0.5227 0.5948 -0.0851 0.097(4) Uiso 1 1 calc R
N8 N 0.1297(3) 0.2599(2) 0.0222(3) 0.0351(7) Uani 1 1 d .
C80 C 0.0677(3) 0.2075(3) -0.0276(3) 0.0375(9) Uani 1 1 d .
C81 C -0.0126(4) 0.1408(4) -0.0936(4) 0.0636(15) Uani 1 1 d .
H81A H -0.0767 0.1382 -0.0721 0.097(4) Uiso 1 1 calc R
H81B H 0.0175 0.0728 -0.0911 0.097(4) Uiso 1 1 calc R
H81C H -0.0325 0.1666 -0.1616 0.097(4) Uiso 1 1 calc R
N9 N 0.3594(2) 0.3793(4) 0.30116(19) 0.0326(6) Uani 1 1 d .
C90 C 0.3993(3) 0.3726(4) 0.3841(2) 0.0298(8) Uani 1 1 d .
C91 C 0.4499(4) 0.3653(4) 0.4909(3) 0.0475(13) Uani 1 1 d .
H91A H 0.4080 0.3195 0.5187 0.097(4) Uiso 1 1 calc R
H91B H 0.4524 0.4323 0.5208 0.097(4) Uiso 1 1 calc R
H91C H 0.5232 0.3392 0.5054 0.097(4) Uiso 1 1 calc R
Al1 Al 0.26262(10) 0.58438(10) -0.41130(9) 0.0358(3) Uani 1 1 d .
Cl1 Cl 0.39470(11) 0.68453(10) -0.39643(11) 0.0460(3) Uani 1 1 d .
Cl2 Cl 0.20586(11) 0.53288(12) -0.56007(9) 0.0635(4) Uani 1 1 d .
Cl3 Cl 0.13966(10) 0.65778(12) -0.36986(12) 0.0595(3) Uani 1 1 d .
Cl4 Cl 0.32236(13) 0.45915(10) -0.31484(11) 0.0693(4) Uani 1 1 d .
Al2 Al 0.25442(10) 0.86782(10) 0.01444(9) 0.0372(3) Uani 1 1 d .
Cl5 Cl 0.15767(8) 0.88264(19) 0.10851(9) 0.0633(3) Uani 1 1 d .
Cl6 Cl 0.19600(12) 0.74690(9) -0.08623(10) 0.0547(3) Uani 1 1 d .
Cl8 Cl 0.24892(16) 1.00504(10) -0.06434(13) 0.0719(4) Uani 1 1 d .
Cl7 Cl 0.41670(10) 0.83841(13) 0.10115(11) 0.0685(4) Uani 1 1 d .
Al3 Al 0.24055(10) 0.07090(9) 0.50012(9) 0.0316(2) Uani 1 1 d .
Cl9 Cl 0.40285(11) 0.09001(12) 0.59524(11) 0.0522(4) Uani 1 1 d .
Cl10 Cl 0.13325(9) 0.07663(9) 0.58521(9) 0.0419(2) Uani 1 1 d .
Cl11 Cl 0.20266(10) 0.18597(9) 0.39018(9) 0.0512(3) Uani 1 1 d .
Cl12 Cl 0.22879(10) -0.07350(8) 0.43086(9) 0.0485(3) Uani 1 1 d .
N100 N 0.0534(6) 0.2894(6) 0.7428(4) 0.106(2) Uani 1 1 d .
C100 C 0.0467(5) 0.3125(5) 0.6650(4) 0.0651(15) Uani 1 1 d .
C101 C 0.0395(4) 0.3397(4) 0.5655(4) 0.0591(13) Uani 1 1 d .
H10A H -0.0106 0.2941 0.5187 0.097(4) Uiso 1 1 calc R
H10B H 0.1108 0.3342 0.5572 0.097(4) Uiso 1 1 calc R
H10C H 0.0136 0.4092 0.5524 0.097(4) Uiso 1 1 calc R

loop_
_atom_site_aniso_label
_atom_site_aniso_U_11
_atom_site_aniso_U_22
_atom_site_aniso_U_33
_atom_site_aniso_U_23
_atom_site_aniso_U_13
_atom_site_aniso_U_12
Pr1 0.02014(7) 0.02245(7) 0.01921(7) -0.00074(11) 0.00552(5) -0.00036(11)
N1 0.0283(14) 0.045(2) 0.0353(14) -0.0010(18) 0.0095(11) -0.0017(17)
C10 0.0292(15) 0.0271(19) 0.0327(15) 0.0014(18) 0.0122(12) 0.0025(19)
C11 0.0261(15) 0.0410(19) 0.0423(18) 0.003(3) 0.0042(13) -0.004(3)
N2 0.0341(17) 0.0402(18) 0.0279(16) -0.0045(14) 0.0117(14) -0.0032(14)
C20 0.0319(19) 0.0317(19) 0.0306(19) -0.0049(15) 0.0096(15) -0.0039(15)
C21 0.063(3) 0.046(3) 0.034(2) -0.0101(18) 0.023(2) -0.008(2)
N3 0.0369(19) 0.0297(17) 0.0353(18) 0.0009(14) 0.0071(15) 0.0020(15)
C30 0.031(2) 0.029(2) 0.0296(19) -0.0067(15) 0.0076(16) -0.0001(16)
C31 0.048(3) 0.029(2) 0.052(3) 0.0089(19) 0.013(2) 0.0022(19)
N4 0.042(2) 0.0279(17) 0.0328(17) -0.0047(14) 0.0095(15) -0.0021(15)
C40 0.045(2) 0.030(2) 0.030(2) -0.0002(16) 0.0056(18) 0.0028(18)
C41 0.092(4) 0.034(2) 0.040(3) -0.0148(19) 0.014(3) -0.002(3)
N5 0.0312(17) 0.0378(18) 0.0365(18) 0.0057(15) 0.0045(15) -0.0027(14)
C50 0.032(2) 0.036(2) 0.035(2) 0.0095(16) 0.0018(17) -0.0059(17)
C51 0.051(3) 0.064(3) 0.045(3) 0.023(2) -0.006(2) -0.005(2)
N6 0.0301(13) 0.042(2) 0.0325(13) -0.0028(17) 0.0137(11) -0.0031(17)
C60 0.0268(14) 0.037(2) 0.0283(14) -0.004(2) 0.0058(12) 0.000(2)
C61 0.0364(18) 0.074(3) 0.045(2) -0.014(4) 0.0233(16) -0.013(4)
N7 0.0380(18) 0.0339(17) 0.0440(19) 0.0059(15) 0.0188(16) 0.0006(14)
C70 0.034(2) 0.032(2) 0.039(2) 0.0020(16) 0.0133(17) -0.0032(16)
C71 0.064(3) 0.061(3) 0.052(3) 0.006(2) 0.032(3) -0.016(3)
N8 0.0284(16) 0.0328(17) 0.0416(18) -0.0035(15) 0.0077(14) -0.0063(14)
C80 0.034(2) 0.033(2) 0.046(2) 0.0001(17) 0.0129(18) -0.0063(17)
C81 0.049(3) 0.057(3) 0.074(4) -0.018(3) 0.004(3) -0.023(2)
N9 0.0355(13) 0.0355(15) 0.0251(12) 0.000(2) 0.0069(10) 0.006(2)
C90 0.0294(15) 0.032(2) 0.0284(15) -0.0003(17) 0.0092(12) 0.0017(18)
C91 0.054(2) 0.056(4) 0.0253(17) 0.0027(18) 0.0031(16) 0.009(2)
Al1 0.0352(6) 0.0379(7) 0.0342(6) -0.0051(5) 0.0109(5) -0.0058(5)
Cl1 0.0347(7) 0.0451(7) 0.0586(8) -0.0011(6) 0.0152(6) -0.0071(5)
Cl2 0.0603(8) 0.0851(10) 0.0418(6) -0.0254(7) 0.0115(6) -0.0142(7)
Cl3 0.0455(7) 0.0704(9) 0.0722(9) -0.0197(7) 0.0322(6) -0.0075(6)
Cl4 0.0779(9) 0.0507(7) 0.0699(8) 0.0190(6) 0.0101(7) -0.0071(7)
Al2 0.0364(5) 0.0383(9) 0.0356(5) -0.0030(5) 0.0093(4) 0.0006(5)
Cl5 0.0391(5) 0.0951(9) 0.0614(6) -0.0080(12) 0.0241(5) 0.0014(11)
Cl6 0.0749(9) 0.0327(6) 0.0471(6) -0.0050(5) 0.0059(6) -0.0067(6)
Cl8 0.1101(13) 0.0311(6) 0.0764(10) 0.0023(6) 0.0325(10) -0.0052(7)
Cl7 0.0322(6) 0.1038(11) 0.0652(8) -0.0182(7) 0.0092(5) 0.0103(6)
Al3 0.0325(6) 0.0312(6) 0.0307(5) 0.0003(4) 0.0094(5) -0.0005(5)
Cl9 0.0318(6) 0.0637(9) 0.0543(8) -0.0029(7) 0.0042(6) -0.0051(6)
Cl10 0.0376(5) 0.0481(6) 0.0442(6) 0.0036(5) 0.0191(5) 0.0050(5)
Cl11 0.0626(7) 0.0425(6) 0.0475(6) 0.0146(5) 0.0161(6) 0.0035(5)
Cl12 0.0619(7) 0.0356(5) 0.0517(6) -0.0093(5) 0.0234(5) -0.0047(5)
N100 0.154(6) 0.116(5) 0.058(3) 0.012(3) 0.048(4) 0.039(5)
C100 0.072(4) 0.073(4) 0.052(3) 0.002(3) 0.022(3) 0.019(3)
C101 0.062(3) 0.060(3) 0.056(3) 0.007(2) 0.020(3) 0.010(3)

loop_
_atom_type_symbol
_atom_type_description
_atom_type_scat_dispersion_real
_atom_type_scat_dispersion_imag
_atom_type_scat_source
C C 0.0033 0.0016 'International Tables Vol C Tables 4.2.6.8 and 6.1.1.4'
H H 0.0000 0.0000 'International Tables Vol C Tables 4.2.6.8 and 6.1.1.4'
N N 0.0061 0.0033 'International Tables Vol C Tables 4.2.6.8 and 6.1.1.4'
Al Al 0.0645 0.0514 'International Tables Vol C Tables 4.2.6.8 and 6.1.1.4'
Cl Cl 0.1484 0.1585 'International Tables Vol C Tables 4.2.6.8 and 6.1.1.4'
Pr Pr -0.2180 2.8214 'International Tables Vol C Tables 4.2.6.8 and 6.1.1.4'

loop_
_geom_angle_atom_site_label_1
_geom_angle_atom_site_label_2
_geom_angle_atom_site_label_3
_geom_angle
_geom_angle_publ_flag
N8 Pr1 N2 69.18(10) y
N8 Pr1 N5 69.62(11) y
N2 Pr1 N5 82.40(11) y
N8 Pr1 N1 134.07(12) y
N2 Pr1 N1 77.86(10) y
N5 Pr1 N1 136.97(11) y
N8 Pr1 N7 124.22(11) y
N2 Pr1 N7 69.72(11) y
N5 Pr1 N7 69.06(11) y
N1 Pr1 N7 68.30(11) y
N8 Pr1 N9 118.13(12) y
N2 Pr1 N9 136.54(12) y
N5 Pr1 N9 141.05(12) y
N1 Pr1 N9 67.86(9) y
N7 Pr1 N9 117.60(12) y
N8 Pr1 N3 69.14(11) y
N2 Pr1 N3 76.99(11) y
N5 Pr1 N3 138.19(11) y
N1 Pr1 N3 73.00(13) y
N7 Pr1 N3 132.96(11) y
N9 Pr1 N3 68.19(13) y
N8 Pr1 N6 69.23(11) y
N2 Pr1 N6 138.19(11) y
N5 Pr1 N6 79.46(11) y
N1 Pr1 N6 137.81(9) y
N7 Pr1 N6 134.60(12) y
N9 Pr1 N6 69.96(9) y
N3 Pr1 N6 92.24(13) y
N8 Pr1 N4 134.74(11) y
N2 Pr1 N4 139.82(11) y
N5 Pr1 N4 80.12(11) y
N1 Pr1 N4 90.92(12) y
N7 Pr1 N4 70.28(11) y
N9 Pr1 N4 68.38(13) y
N3 Pr1 N4 136.57(10) y
N6 Pr1 N4 72.82(13) y
C10 N1 Pr1 167.1(3) y
N1 C10 C11 178.7(5) y
C20 N2 Pr1 171.7(3) y
N2 C20 C21 179.5(5) y
C30 N3 Pr1 167.3(3) y
N3 C30 C31 179.3(5) y
C40 N4 Pr1 164.3(3) y
N4 C40 C41 179.3(5) y
C50 N5 Pr1 168.9(4) y
N5 C50 C51 179.2(5) y
C60 N6 Pr1 170.3(3) y
N6 C60 C61 179.2(6) y
C70 N7 Pr1 175.6(3) y
N7 C70 C71 179.5(5) y
C80 N8 Pr1 170.0(3) y
N8 C80 C81 178.9(5) y
C90 N9 Pr1 174.6(3) y
N9 C90 C91 179.1(5) y
Cl3 Al1 Cl2 111.59(8) ?
Cl3 Al1 Cl4 109.54(8) ?
Cl2 Al1 Cl4 109.33(8) ?
Cl3 Al1 Cl1 110.51(8) ?
Cl2 Al1 Cl1 108.40(8) ?
Cl4 Al1 Cl1 107.38(8) ?
Cl6 Al2 Cl5 109.54(9) ?
Cl6 Al2 Cl8 110.27(7) ?
Cl5 Al2 Cl8 108.98(10) ?
Cl6 Al2 Cl7 109.42(8) ?
Cl5 Al2 Cl7 109.79(7) ?
Cl8 Al2 Cl7 108.82(9) ?
Cl11 Al3 Cl10 110.47(7) ?
Cl11 Al3 Cl12 109.78(7) ?
Cl10 Al3 Cl12 109.27(7) ?
Cl11 Al3 Cl9 109.42(8) ?
Cl10 Al3 Cl9 109.87(7) ?
Cl12 Al3 Cl9 108.00(8) ?
N100 C100 C101 178.5(7) ?

loop_
_geom_bond_atom_site_label_1
_geom_bond_atom_site_label_2
_geom_bond_distance
_geom_bond_publ_flag
Pr1 N8 2.581(3) y
Pr1 N2 2.583(3) y
Pr1 N5 2.584(3) y
Pr1 N1 2.590(3) y
Pr1 N7 2.591(3) y
Pr1 N9 2.594(3) y
Pr1 N3 2.595(4) y
Pr1 N6 2.599(3) y
Pr1 N4 2.603(3) y
N1 C10 1.126(4) y
C10 C11 1.463(4) ?
N2 C20 1.138(5) y
C20 C21 1.456(5) ?
N3 C30 1.133(5) y
C30 C31 1.444(6) ?
N4 C40 1.132(5) y
C40 C41 1.467(6) ?
N5 C50 1.129(5) y
C50 C51 1.460(5) ?
N6 C60 1.125(4) y
C60 C61 1.463(5) ?
N7 C70 1.129(5) y
C70 C71 1.449(6) ?
N8 C80 1.130(5) y
C80 C81 1.464(6) ?
N9 C90 1.131(4) y
C90 C91 1.454(5) ?
Al1 Cl3 2.1183(18) ?
Al1 Cl2 2.1188(16) ?
Al1 Cl4 2.1363(19) ?
Al1 Cl1 2.1368(18) ?
Al2 Cl6 2.1223(18) ?
Al2 Cl5 2.1224(16) ?
Al2 Cl8 2.1244(19) ?
Al2 Cl7 2.1273(17) ?
Al3 Cl11 2.1258(16) ?
Al3 Cl10 2.1259(16) ?
Al3 Cl12 2.1348(16) ?
Al3 Cl9 2.1416(18) ?
N100 C100 1.123(7) ?
C100 C101 1.433(7) ?
